data_4113319
loop_
_publ_author_name
'Christopher A. Thomas'
'Kyukwan Zong'
'Khalil A. Abboud'
'Peter J. Steel'
'John R. Reynolds'

_publ_section_title
;
 Donor-Mediated Band Gap Reduction in a Homologous Series of Conjugated
 Polymers
;
_journal_name_full 'Journal of the American Chemical Society'
_journal_page_first 16440
_journal_page_last 16450
_journal_paper_doi 10.1021/ja048637w
_journal_volume 126
_journal_year 2004
_chemical_formula_moiety 'C13 H9 N O2 S2'
_chemical_formula_sum 'C13 H9 N O2 S2'
_chemical_formula_weight 275.33
_chemical_name_common EDOT-CNV-Th
_chemical_name_systematic
; 
 ? 
;
_space_group_IT_number 33
_symmetry_cell_setting orthorhombic
_symmetry_space_group_name_Hall 'P 2c -2n'
_symmetry_space_group_name_H-M 'P n a 21'
_atom_sites_solution_hydrogens geom
_atom_sites_solution_primary direct
_atom_sites_solution_secondary difmap
_audit_creation_method SHELXL-97
_cell_angle_alpha 90.00
_cell_angle_beta 90.00
_cell_angle_gamma 90.00
_cell_formula_units_Z 4
_cell_length_a 18.606(3)
_cell_length_b 12.0690(18)
_cell_length_c 5.5511(8)
_cell_measurement_temperature 153(2)
_cell_volume 1246.5(3)
_computing_cell_refinement 'Bruker SMART'
_computing_data_collection 'Bruker SMART'
_computing_data_reduction 'Bruker SAINT'
_computing_molecular_graphics 'Bruker SHELXTL'
_computing_publication_material 'Bruker SHELXTL'
_computing_structure_refinement 'SHELXL-97 (Sheldrick, 1997)'
_computing_structure_solution 'SHELXS-97 (Sheldrick, 1990)'
_diffrn_ambient_temperature 153(2)
_diffrn_measured_fraction_theta_full 0.989
_diffrn_measured_fraction_theta_max 0.989
_diffrn_measurement_device_type 'Bruker SMART CCD area detector'
_diffrn_measurement_method 'phi and omega scans'
_diffrn_radiation_monochromator graphite
_diffrn_radiation_source 'fine-focus sealed tube'
_diffrn_radiation_type MoK\a
_diffrn_radiation_wavelength 0.71073
_diffrn_reflns_av_R_equivalents 0.0389
_diffrn_reflns_av_sigmaI/netI 0.0277
_diffrn_reflns_limit_h_max 23
_diffrn_reflns_limit_h_min -22
_diffrn_reflns_limit_k_max 15
_diffrn_reflns_limit_k_min -14
_diffrn_reflns_limit_l_max 6
_diffrn_reflns_limit_l_min -4
_diffrn_reflns_number 13685
_diffrn_reflns_theta_full 26.41
_diffrn_reflns_theta_max 26.41
_diffrn_reflns_theta_min 2.76
_exptl_absorpt_coefficient_mu 0.418
_exptl_absorpt_correction_T_max 0.9794
_exptl_absorpt_correction_T_min 0.7555
_exptl_absorpt_correction_type multi-scan
_exptl_absorpt_process_details SADABS
_exptl_crystal_colour yellow
_exptl_crystal_density_diffrn 1.467
_exptl_crystal_description needle
_exptl_crystal_F_000 568
_exptl_crystal_size_max 0.71
_exptl_crystal_size_mid 0.09
_exptl_crystal_size_min 0.05
_refine_diff_density_max 0.207
_refine_diff_density_min -0.172
_refine_diff_density_rms 0.040
_refine_ls_abs_structure_details 'Flack H D (1983), Acta Cryst. A39, 876-881'
_refine_ls_abs_structure_Flack 0.03(9)
_refine_ls_extinction_method none
_refine_ls_goodness_of_fit_ref 1.057
_refine_ls_hydrogen_treatment mixed
_refine_ls_matrix_type full
_refine_ls_number_parameters 182
_refine_ls_number_reflns 2126
_refine_ls_number_restraints 17
_refine_ls_restrained_S_all 1.230
_refine_ls_R_factor_all 0.0417
_refine_ls_R_factor_gt 0.0314
_refine_ls_shift/su_max 6.846
_refine_ls_shift/su_mean 0.082
_refine_ls_structure_factor_coef Fsqd
_refine_ls_weighting_details 'calc w=1/[\s^2^(Fo^2^)+(0.0380P)^2^+0.2556P] where P=(Fo^2^+2Fc^2^)/3'
_refine_ls_weighting_scheme calc
_refine_ls_wR_factor_gt 0.0692
_refine_ls_wR_factor_ref 0.0731
_reflns_number_gt 1850
_reflns_number_total 2126
_reflns_threshold_expression >2sigma(I)
_cod_data_source_file ja048637wsi20040413_011707_2.cif
_cod_data_source_block 3j1
_cod_original_cell_volume 1246.6(3)
_cod_database_code 4113319

loop_
_symmetry_equiv_pos_as_xyz
'x, y, z'
'-x, -y, z+1/2'
'x+1/2, -y+1/2, z'
'-x+1/2, y+1/2, z+1/2'

loop_
_atom_site_label
_atom_site_type_symbol
_atom_site_fract_x
_atom_site_fract_y
_atom_site_fract_z
_atom_site_U_iso_or_equiv
_atom_site_adp_type
_atom_site_occupancy
_atom_site_symmetry_multiplicity
_atom_site_calc_flag
_atom_site_refinement_flags
_atom_site_disorder_assembly
_atom_site_disorder_group
C1 C 0.66115(15) 0.7471(2) 0.9059(6) 0.0308(7) Uani 1 1 d . . .
C2 C 0.66995(15) 0.6575(2) 1.0499(7) 0.0322(6) Uani 1 1 d . A .
H2 H 0.7120 0.6150 1.0206 0.039 Uiso 1 1 calc R . .
C11 C 0.59919(17) 0.8183(2) 0.9328(6) 0.0359(8) Uani 1 1 d . . .
N11 N 0.55078(15) 0.8770(2) 0.9487(6) 0.0523(9) Uani 1 1 d . . .
S1' S 0.69138(4) 0.89139(6) 0.5307(2) 0.0377(2) Uani 1 1 d . . .
C2' C 0.71112(15) 0.7794(2) 0.7154(6) 0.0313(7) Uani 1 1 d . . .
C3' C 0.77532(16) 0.7330(2) 0.6470(7) 0.0337(7) Uani 1 1 d . . .
C4' C 0.80726(17) 0.7870(2) 0.4468(6) 0.0372(8) Uani 1 1 d . . .
C5' C 0.76842(17) 0.8740(3) 0.3656(7) 0.0415(8) Uani 1 1 d . . .
H5' H 0.7821 0.9196 0.2339 0.050 Uiso 1 1 calc R . .
O1' O 0.80596(11) 0.64290(18) 0.7573(5) 0.0421(6) Uani 1 1 d . . .
C6' C 0.88169(19) 0.6329(3) 0.6940(9) 0.0527(11) Uani 1 1 d . . .
H6'1 H 0.8999 0.5597 0.7466 0.063 Uiso 1 1 calc R . .
H6'2 H 0.9096 0.6908 0.7790 0.063 Uiso 1 1 calc R . .
C7' C 0.8920(2) 0.6449(3) 0.4293(9) 0.0579(13) Uani 1 1 d . . .
H7'1 H 0.9430 0.6310 0.3884 0.069 Uiso 1 1 calc R . .
H7'2 H 0.8623 0.5892 0.3442 0.069 Uiso 1 1 calc R . .
O2' O 0.87198(12) 0.75469(17) 0.3495(5) 0.0510(7) Uani 1 1 d . . .
S1" S 0.54918(6) 0.67912(8) 1.3536(3) 0.0398(4) Uani 0.791(4) 1 d PDU A 1
C1" C 0.5600(10) 0.6468(16) 1.360(4) 0.0590(16) Uani 0.209(4) 1 d PDU A 2
H1" H 0.5335 0.7104 1.3126 0.071 Uiso 0.209(4) 1 calc PR A 2
C2" C 0.62468(15) 0.6177(2) 1.2403(7) 0.0316(7) Uani 1 1 d D . .
S3" S 0.6506(5) 0.4942(6) 1.3609(18) 0.0293(13) Uani 0.209(4) 1 d PDU A 2
C3" C 0.6358(5) 0.5193(6) 1.3754(17) 0.0279(12) Uani 0.791(4) 1 d PDU A 1
H3" H 0.6755 0.4715 1.3474 0.033 Uiso 0.791(4) 1 calc PR A 1
C4" C 0.58406(16) 0.4976(3) 1.5534(7) 0.0433(8) Uani 1 1 d D . .
H4" H 0.5834 0.4351 1.6576 0.052 Uiso 1 1 calc R A 1
C5" C 0.53573(16) 0.5800(3) 1.5511(7) 0.0465(8) Uani 1 1 d D A .
H5" H 0.4959 0.5810 1.6580 0.056 Uiso 1 1 calc R B 1

loop_
_atom_site_aniso_label
_atom_site_aniso_U_11
_atom_site_aniso_U_22
_atom_site_aniso_U_33
_atom_site_aniso_U_23
_atom_site_aniso_U_13
_atom_site_aniso_U_12
C1 0.0249(14) 0.0297(14) 0.038(2) -0.0023(13) -0.0020(13) -0.0028(11)
C2 0.0277(13) 0.0316(14) 0.0373(18) -0.0007(15) -0.0006(16) 0.0010(11)
C11 0.0315(15) 0.0324(15) 0.044(2) 0.0077(14) -0.0017(14) -0.0024(14)
N11 0.0403(16) 0.0445(16) 0.072(3) 0.0092(14) 0.0028(15) 0.0072(14)
S1' 0.0376(4) 0.0337(4) 0.0419(5) 0.0097(4) -0.0037(4) -0.0004(3)
C2' 0.0299(15) 0.0285(14) 0.035(2) 0.0042(14) -0.0071(14) -0.0045(12)
C3' 0.0330(15) 0.0242(14) 0.044(2) 0.0036(14) -0.0022(15) -0.0045(12)
C4' 0.0384(17) 0.0327(16) 0.041(2) -0.0030(13) 0.0075(14) -0.0071(13)
C5' 0.0478(19) 0.0398(17) 0.0370(19) 0.0079(17) 0.0040(18) -0.0083(14)
O1' 0.0282(11) 0.0362(11) 0.0619(18) 0.0138(11) 0.0095(11) 0.0032(9)
C6' 0.0325(18) 0.0418(18) 0.084(3) 0.019(2) 0.014(2) 0.0031(14)
C7' 0.047(2) 0.0345(17) 0.092(4) 0.007(2) 0.030(2) 0.0019(16)
O2' 0.0477(14) 0.0374(11) 0.0679(18) 0.0074(13) 0.0233(14) -0.0036(10)
S1" 0.0324(6) 0.0369(7) 0.0499(7) 0.0025(6) 0.0066(5) -0.0001(4)
C1" 0.087(3) 0.038(3) 0.052(3) 0.002(3) 0.005(3) 0.001(3)
C2" 0.0277(15) 0.0323(15) 0.0348(18) -0.0022(14) -0.0044(13) -0.0022(12)
S3" 0.022(3) 0.032(3) 0.0338(19) 0.001(2) 0.008(2) 0.0180(19)
C3" 0.019(3) 0.030(3) 0.034(2) -0.003(2) 0.008(2) 0.0182(19)
C4" 0.0409(18) 0.0516(19) 0.037(2) 0.0136(19) -0.0071(18) -0.0096(14)
C5" 0.0339(16) 0.065(2) 0.040(2) -0.004(2) 0.0027(18) -0.0055(15)

loop_
_atom_type_symbol
_atom_type_description
_atom_type_scat_dispersion_real
_atom_type_scat_dispersion_imag
_atom_type_scat_source
C C 0.0033 0.0016 'International Tables Vol C Tables 4.2.6.8 and 6.1.1.4'
H H 0.0000 0.0000 'International Tables Vol C Tables 4.2.6.8 and 6.1.1.4'
N N 0.0061 0.0033 'International Tables Vol C Tables 4.2.6.8 and 6.1.1.4'
O O 0.0106 0.0060 'International Tables Vol C Tables 4.2.6.8 and 6.1.1.4'
S S 0.1246 0.1234 'International Tables Vol C Tables 4.2.6.8 and 6.1.1.4'

loop_
_geom_angle_atom_site_label_1
_geom_angle_atom_site_label_2
_geom_angle_atom_site_label_3
_geom_angle
C2 C1 C11 120.7(3)
C2 C1 C2' 124.3(3)
C11 C1 C2' 115.1(3)
C1 C2 C2" 129.1(3)
N11 C11 C1 177.9(4)
C5' S1' C2' 92.48(16)
C3' C2' C1 130.2(3)
C3' C2' S1' 109.8(2)
C1 C2' S1' 120.0(2)
C2' C3' O1' 124.1(3)
C2' C3' C4' 113.2(3)
O1' C3' C4' 122.7(3)
C5' C4' O2' 123.9(3)
C5' C4' C3' 113.2(3)
O2' C4' C3' 122.9(3)
C4' C5' S1' 111.3(3)
C3' O1' C6' 111.1(2)
O1' C6' C7' 110.7(3)
O2' C7' C6' 111.0(3)
C4' O2' C7' 111.4(3)
C5" S1" C2" 93.15(17)
C5" C1" C2" 118.9(7)
C3" C2" C1" 94.7(7)
C3" C2" C2 125.7(3)
C1" C2" C2 139.6(5)
C3" C2" S3" 11.3(4)
C1" C2" S3" 105.8(4)
C2 C2" S3" 114.6(3)
C3" C2" S1" 106.8(3)
C1" C2" S1" 12.3(5)
C2 C2" S1" 127.5(2)
S3" C2" S1" 117.9(3)
C4" S3" C2" 91.2(3)
C4" C3" C2" 115.3(4)
C5" C4" C3" 108.3(4)
C5" C4" S3" 121.3(3)
C3" C4" S3" 13.1(3)
C4" C5" C1" 102.6(5)
C4" C5" S1" 116.4(3)
C1" C5" S1" 14.0(5)

loop_
_geom_bond_atom_site_label_1
_geom_bond_atom_site_label_2
_geom_bond_distance
C1 C2 1.354(4)
C1 C11 1.446(4)
C1 C2' 1.461(4)
C2 C2" 1.434(5)
C11 N11 1.150(4)
S1' C5' 1.714(4)
S1' C2' 1.736(3)
C2' C3' 1.373(4)
C3' O1' 1.372(4)
C3' C4' 1.419(5)
C4' C5' 1.352(4)
C4' O2' 1.376(4)
O1' C6' 1.457(4)
C6' C7' 1.489(6)
C7' O2' 1.445(4)
S1" C5" 1.642(4)
S1" C2" 1.708(3)
C1" C5" 1.405(8)
C1" C2" 1.421(8)
C2" C3" 1.420(7)
C2" S3" 1.704(4)
S3" C4" 1.636(4)
C3" C4" 1.404(8)
C4" C5" 1.341(4)

loop_
_geom_torsion_atom_site_label_1
_geom_torsion_atom_site_label_2
_geom_torsion_atom_site_label_3
_geom_torsion_atom_site_label_4
_geom_torsion
C11 C1 C2 C2" 0.0(5)
C2' C1 C2 C2" -179.7(3)
C2 C1 C11 N11 177(100)
C2' C1 C11 N11 -4(10)
C2 C1 C2' C3' -2.5(5)
C11 C1 C2' C3' 177.8(3)
C2 C1 C2' S1' 176.2(3)
C11 C1 C2' S1' -3.5(4)
C5' S1' C2' C3' 0.3(3)
C5' S1' C2' C1 -178.7(3)
C1 C2' C3' O1' -1.2(5)
S1' C2' C3' O1' -180.0(2)
C1 C2' C3' C4' 178.2(3)
S1' C2' C3' C4' -0.6(4)
C2' C3' C4' C5' 0.7(4)
O1' C3' C4' C5' -179.9(3)
C2' C3' C4' O2' 179.5(3)
O1' C3' C4' O2' -1.1(5)
O2' C4' C5' S1' -179.3(3)
C3' C4' C5' S1' -0.5(4)
C2' S1' C5' C4' 0.1(3)
C2' C3' O1' C6' -163.4(3)
C4' C3' O1' C6' 17.3(4)
C3' O1' C6' C7' -47.3(4)
O1' C6' C7' O2' 64.3(4)
C5' C4' O2' C7' -165.4(3)
C3' C4' O2' C7' 15.9(5)
C6' C7' O2' C4' -46.1(4)
C5" C1" C2" C3" 3(2)
C5" C1" C2" C2 -178.6(8)
C5" C1" C2" S3" 5(3)
C5" C1" C2" S1" -166(8)
C1 C2 C2" C3" 176.5(7)
C1 C2 C2" C1" -2(2)
C1 C2 C2" S3" 174.3(6)
C1 C2 C2" S1" -5.1(5)
C5" S1" C2" C3" -1.2(6)
C5" S1" C2" C1" 11(6)
C5" S1" C2" C2 -179.8(3)
C5" S1" C2" S3" 0.8(5)
C3" C2" S3" C4" 8(4)
C1" C2" S3" C4" -4.0(15)
C2 C2" S3" C4" 178.7(4)
S1" C2" S3" C4" -1.8(7)
C1" C2" C3" C4" -1.2(16)
C2 C2" C3" C4" 180.0(5)
S3" C2" C3" C4" -170(5)
S1" C2" C3" C4" 1.3(10)
C2" C3" C4" C5" -0.7(10)
C2" C3" C4" S3" 171(5)
C2" S3" C4" C5" 2.6(8)
C2" S3" C4" C3" -7(4)
C3" C4" C5" C1" 2.2(15)
S3" C4" C5" C1" 0.0(15)
C3" C4" C5" S1" -0.3(7)
S3" C4" C5" S1" -2.6(7)
C2" C1" C5" C4" -3(3)
C2" C1" C5" S1" 167(8)
C2" S1" C5" C4" 0.9(3)
C2" S1" C5" C1" -9(6)
